data_7159889
loop_
_publ_author_name
'Lukoyanov, Alexander A.'
'Aksenova, Svetlana A.'
'Tabolin, Andrey A.'
'Sukhorukov, Alexey Yu'

_publ_section_title
;
 3-Halo-5,6-dihydro-4<i>H</i>-1,2-oxazine <i>N</i>-oxides as synthetic
 equivalents of unsaturated nitrile oxides in the [3 + 2]-cycloaddition
 with arynes: synthesis of substituted 3-vinyl-1,2-benzisoxazoles.
;
_journal_issue 18
_journal_name_full 'Organic &amp; biomolecular chemistry'
_journal_page_first 3615
_journal_page_last 3621
_journal_paper_doi 10.1039/d4ob00391h
_journal_volume 22
_journal_year 2024
_chemical_formula_moiety 'C19 H18 Br N O3'
_chemical_formula_sum 'C19 H18 Br N O3'
_chemical_formula_weight 388.25
_chemical_melting_point 395.0(10)
_chemical_properties_physical Heat-sensitive
_space_group_crystal_system monoclinic
_space_group_IT_number 14
_space_group_name_Hall '-P 2ybc'
_space_group_name_H-M_alt 'P 1 21/c 1'
_atom_sites_solution_hydrogens geom
_atom_sites_solution_primary dual
_atom_sites_solution_secondary difmap
_audit_creation_date 2024-04-05
_audit_creation_method
;
Olex2 1.5
(compiled 2023.03.06 svn.rbb2c1857 for OlexSys, GUI svn.r6748)
;
_audit_update_record
;
2024-04-08 deposited with the CCDC.	2024-04-10 downloaded from the CCDC.
;
_cell_angle_alpha 90
_cell_angle_beta 92.3390(7)
_cell_angle_gamma 90
_cell_formula_units_Z 4
_cell_length_a 8.15719(7)
_cell_length_b 16.71710(15)
_cell_length_c 12.13404(8)
_cell_measurement_reflns_used 15936
_cell_measurement_temperature 100.00(10)
_cell_measurement_theta_max 79.8150
_cell_measurement_theta_min 4.4770
_cell_volume 1653.27(2)
_computing_cell_refinement 'CrysAlisPro 1.171.43.117a (Rigaku OD, 2024)'
_computing_data_collection 'CrysAlisPro system (CCD 43.117a 64-bit (release 26-03-2024))'
_computing_data_reduction 'CrysAlisPro 1.171.43.117a (Rigaku OD, 2024)'
_computing_molecular_graphics 'Olex2 1.5 (Dolomanov et al., 2009)'
_computing_publication_material 'Olex2 1.5 (Dolomanov et al., 2009)'
_computing_structure_refinement 'SHELXL 2018/3 (Sheldrick, 2015)'
_computing_structure_solution 'SHELXT 2018/2 (Sheldrick, 2018)'
_diffrn_ambient_environment N~2~
_diffrn_ambient_temperature 100.00(10)
_diffrn_detector 'Hybrid Pixel Array Detector'
_diffrn_detector_area_resol_mean 10.0000
_diffrn_detector_type HyPix
_diffrn_measured_fraction_theta_full 1.000
_diffrn_measured_fraction_theta_max 0.995
_diffrn_measurement_details
;
List of Runs (angles in degrees, time in seconds):

  # Type    Start    End  Width  t~exp~   \w     \q     \k     \f   Frames
#--------------------------------------------------------------------------
  1  \w    -48.00 -23.00   0.50    0.20    --  -93.75  45.00-150.00   50
  2  \w    -26.00  31.00   0.50    0.05    --  -44.88  19.00 -30.00  114
  3  \w    -72.00  29.00   0.50    0.05    --  -44.88  80.00  -9.00  202
  4  \w   -121.00 -20.00   0.50    0.20    --  -93.75  80.00  -9.00  202
  5  \w    -40.00  29.00   0.50    0.05    --  -44.88  38.00  90.00  138
  6  \w     60.00  89.00   0.50    0.05    --   44.88-125.00  60.00   58
  7  \w     51.00  92.00   0.50    0.20    --  115.25 -95.00   0.00   82
  8  \w     47.00  73.00   0.50    0.20    --  115.25-125.00   0.00   52
  9  \w     53.00 109.00   0.50    0.20    --  115.25-125.00 -60.00  112
 10  \w     46.00 105.00   0.50    0.20    --  115.25-125.00-150.00  118
 11  \w     50.00  76.00   0.50    0.20    --  115.25 -87.00 -45.65   52
 12  \w     65.00  91.00   0.50    0.20    --  115.25 -95.00 -60.00   52
 13  \w     73.00  99.00   0.50    0.20    --  115.25 -95.00 -30.00   52
 14  \w     87.00 113.00   0.50    0.20    --  115.25 -87.00 -45.65   52
 15  \w     65.00 102.00   0.50    0.20    --  115.25 -95.00  90.00   74
 16  \w     86.00 115.00   0.50    0.20    --  115.25 -85.00  81.16   58
 17  \w    -21.00  72.00   0.50    0.05    --   44.88 -80.00-132.00  186
 18  \w     43.00 138.00   0.50    0.20    --  115.25 -80.00-132.00  190
 19  \w    113.00 139.00   0.50    0.20    --  115.25 -80.00-132.00   52
 20  \w     44.00  71.00   0.50    0.20    --  115.25 -61.00-180.00   54
 21  \w     43.00  68.00   0.50    0.20    --  115.25 -61.00 -90.00   50
 22  \w     46.00  71.00   0.50    0.20    --  115.25 -61.00   0.00   50
 23  \w     46.00  72.00   0.50    0.20    --  115.25 -77.00  60.00   52
 24  \w     49.00 104.00   0.50    0.20    --  115.25 -77.00  90.00  110
 25  \w     48.00 104.00   0.50    0.20    --  115.25 -77.00 150.00  112
 26  \w     43.00  68.00   0.50    0.20    --  115.25 -61.00  60.00   50
 27  \w    -24.00   2.00   0.50    0.05    --   44.88 -19.00-180.00   52
 28  \w     90.00 139.00   0.50    0.20    --  115.25  15.00-120.00   98
 29  \w    146.00 172.00   0.50    0.20    --  115.25  77.00 -60.00   52
 30  \w    101.00 129.00   0.50    0.20    --  115.25  80.00  -9.00   56
 31  \w     98.00 124.00   0.50    0.20    --  115.25  61.00 -60.00   52
 32  \w     97.00 123.00   0.50    0.20    --  115.25  77.00 -60.00   52
 33  \w    102.00 127.00   0.50    0.20    --  115.25  61.00-120.00   50
 34  \w    146.00 177.00   0.50    0.20    --  115.25  61.00-120.00   62
 35  \w    133.00 169.00   0.50    0.20    --  115.25  30.00-180.00   72
 36  \w     98.00 171.00   0.50    0.20    --  115.25  45.00 -60.00  146
 37  \w    101.00 157.00   0.50    0.20    --  115.25  30.00 -60.00  112
 38  \w    107.00 156.00   0.50    0.20    --  115.25  45.00 -30.00   98
 39  \w     93.00 150.00   0.50    0.20    --  115.25  15.00  90.00  114
 40  \w    101.00 176.00   0.50    0.20    --  115.25  61.00 120.00  150
 41  \w    140.00 173.00   0.50    0.20    --  115.25 125.00  60.00   66
 42  \w     96.00 123.00   0.50    0.20    --  115.25 125.00 -60.00   54
 43  \w    144.00 170.00   0.50    0.20    --  115.25 125.00 -60.00   52
 44  \w   -167.00 -79.00   0.50    0.20    --  -93.75 -80.00-132.00  176
;
_diffrn_measurement_device 'four-circle diffractometer'
_diffrn_measurement_device_type 'XtaLAB Synergy, Dualflex, HyPix'
_diffrn_measurement_method '\w scans'
_diffrn_orient_matrix_type 'CrysAlisPro convention (1999,Acta A55,543-557)'
_diffrn_orient_matrix_UB_11 -0.1448128000
_diffrn_orient_matrix_UB_12 -0.0261042000
_diffrn_orient_matrix_UB_13 -0.0771731000
_diffrn_orient_matrix_UB_21 -0.0971855000
_diffrn_orient_matrix_UB_22 0.0745630000
_diffrn_orient_matrix_UB_23 0.0336128000
_diffrn_orient_matrix_UB_31 0.0729415000
_diffrn_orient_matrix_UB_32 0.0474351000
_diffrn_orient_matrix_UB_33 -0.0951766000
_diffrn_radiation_monochromator mirror
_diffrn_radiation_probe x-ray
_diffrn_radiation_type 'Cu K\a'
_diffrn_radiation_wavelength 1.54184
_diffrn_reflns_av_R_equivalents 0.0440
_diffrn_reflns_av_unetI/netI 0.0264
_diffrn_reflns_Laue_measured_fraction_full 1.000
_diffrn_reflns_Laue_measured_fraction_max 0.995
_diffrn_reflns_limit_h_max 10
_diffrn_reflns_limit_h_min -10
_diffrn_reflns_limit_k_max 21
_diffrn_reflns_limit_k_min -21
_diffrn_reflns_limit_l_max 14
_diffrn_reflns_limit_l_min -15
_diffrn_reflns_number 19247
_diffrn_reflns_point_group_measured_fraction_full 1.000
_diffrn_reflns_point_group_measured_fraction_max 0.995
_diffrn_reflns_theta_full 67.684
_diffrn_reflns_theta_max 80.103
_diffrn_reflns_theta_min 4.505
_diffrn_source 'micro-focus sealed X-ray tube'
_diffrn_source_type 'PhotonJet (Cu) X-ray Source'
_exptl_absorpt_coefficient_mu 3.534
_exptl_absorpt_correction_T_max 0.664
_exptl_absorpt_correction_T_min 0.351
_exptl_absorpt_correction_type analytical
_exptl_absorpt_process_details
;
CrysAlisPro 1.171.43.117a (Rigaku Oxford Diffraction, 2024)
Analytical numeric absorption correction using a multifaceted crystal
model based on expressions derived by R.C. Clark & J.S. Reid.
(Clark, R. C. & Reid, J. S. (1995). Acta Cryst. A51, 887-897)
Empirical absorption correction using spherical harmonics,
implemented in SCALE3 ABSPACK scaling algorithm.
;
_exptl_crystal_colour colourless
_exptl_crystal_colour_primary colourless
_exptl_crystal_density_diffrn 1.560
_exptl_crystal_density_method 'not measured'
_exptl_crystal_description block
_exptl_crystal_F_000 792
_exptl_crystal_recrystallization_method 'Re-crystallisation from solvent: Hexane, Ethyl Acetate'
_exptl_crystal_size_max 0.537
_exptl_crystal_size_mid 0.35
_exptl_crystal_size_min 0.205
_refine_diff_density_max 0.714
_refine_diff_density_min -0.914
_refine_diff_density_rms 0.093
_refine_ls_extinction_coef 0.0061(3)
_refine_ls_extinction_expression Fc^*^=kFc[1+0.001xFc^2^\l^3^/sin(2\q)]^-1/4^
_refine_ls_extinction_method 'SHELXL-2018/3 (Sheldrick 2018)'
_refine_ls_goodness_of_fit_ref 1.097
_refine_ls_hydrogen_treatment constr
_refine_ls_matrix_type full
_refine_ls_number_parameters 221
_refine_ls_number_reflns 3602
_refine_ls_number_restraints 0
_refine_ls_restrained_S_all 1.097
_refine_ls_R_factor_all 0.0340
_refine_ls_R_factor_gt 0.0337
_refine_ls_shift/su_max 0.002
_refine_ls_shift/su_mean 0.000
_refine_ls_structure_factor_coef Fsqd
_refine_ls_weighting_details 'w=1/[\s^2^(Fo^2^)+(0.0542P)^2^+1.3750P] where P=(Fo^2^+2Fc^2^)/3'
_refine_ls_weighting_scheme calc
_refine_ls_wR_factor_gt 0.0908
_refine_ls_wR_factor_ref 0.0910
_reflns_Friedel_coverage 0.000
_reflns_number_gt 3575
_reflns_number_total 3602
_reflns_threshold_expression 'I > 2\s(I)'
_cod_data_source_file d4ob00391h2.cif
_cod_data_source_block AL538
_cod_depositor_comments
;
The following automatic conversions were performed:

data item '_chemical_melting_point' value '394-396' was changed to
'395.0(10)' -- the average value was taken and precision was
estimated.

Automatic conversion script
Id: cif_fix_values 8170 2020-07-09 18:12:32Z antanas 

 Adding full bibliography for 7159888--7159889.cif.
;
_cod_database_code 7159889
_shelx_shelxl_version_number 2018/3
_chemical_oxdiff_formula C19H18BrNO3
_chemical_oxdiff_usercomment AL538
_shelx_space_group_comment
;
The symmetry employed for this shelxl refinement is uniquely defined
by the following loop, which should always be used as a source of
symmetry information in preference to the above space-group names.
They are only intended as comments.
;
_shelx_estimated_absorpt_t_max 0.531
_shelx_estimated_absorpt_t_min 0.253
_olex2_refinement_description
;
1. Fixed Uiso
 At 1.2 times of:
  All C(H) groups, All C(H,H) groups
 At 1.5 times of:
  All C(H,H,H) groups
2.a Secondary CH2 refined with riding coordinates:
 C9(H9A,H9B)
2.b Aromatic/amide H refined with riding coordinates:
 C2(H2), C3(H3), C4(H4), C14(H14), C15(H15), C17(H17), C18(H18)
2.c Idealised Me refined as rotating group:
 C11(H11A,H11B,H11C), C12(H12A,H12B,H12C), C19(H19A,H19B,H19C)
;
_olex2_submission_special_instructions 'No special instructions were received'
_oxdiff_exptl_absorpt_empirical_details
;
Empirical correction (ABSPACK) includes:
- Absorption correction using spherical harmonics
- Frame scaling
;
_oxdiff_exptl_absorpt_empirical_full_max 2.069
_oxdiff_exptl_absorpt_empirical_full_min 0.465

loop_
_space_group_symop_operation_xyz
'x, y, z'
'-x, y+1/2, -z+1/2'
'-x, -y, -z'
'x, -y-1/2, z-1/2'

loop_
_atom_site_label
_atom_site_type_symbol
_atom_site_fract_x
_atom_site_fract_y
_atom_site_fract_z
_atom_site_U_iso_or_equiv
_atom_site_adp_type
_atom_site_occupancy
_atom_site_site_symmetry_order
_atom_site_calc_flag
_atom_site_refinement_flags_posn
_atom_site_refinement_flags_adp
_atom_site_refinement_flags_occupancy
_atom_site_disorder_assembly
_atom_site_disorder_group
Br1 Br 0.85661(2) 0.46798(2) 1.10981(2) 0.01573(11) Uani 1 1 d . . . . .
O1 O 0.53486(16) 0.30159(8) 0.81566(11) 0.0151(3) Uani 1 1 d . . . . .
N1 N 0.94602(19) 0.35812(9) 0.89320(13) 0.0137(3) Uani 1 1 d . . . . .
C1 C 0.6640(2) 0.41659(11) 1.05520(15) 0.0137(3) Uani 1 1 d . . . . .
O2 O 1.02711(16) 0.32902(8) 0.79872(11) 0.0150(3) Uani 1 1 d . . . . .
C2 C 0.5193(2) 0.42394(12) 1.11150(16) 0.0159(4) Uani 1 1 d . . . . .
H2 H 0.518325 0.451593 1.179873 0.019 Uiso 1 1 calc R U . . .
O3 O 0.66171(18) 0.48872(10) 0.37752(11) 0.0190(3) Uani 1 1 d . . . . .
C3 C 0.3754(2) 0.38988(12) 1.06559(17) 0.0181(4) Uani 1 1 d . . . . .
H3 H 0.276786 0.395208 1.103981 0.022 Uiso 1 1 calc R U . . .
C4 C 0.3709(2) 0.34849(12) 0.96588(16) 0.0169(4) Uani 1 1 d . . . . .
H4 H 0.271977 0.326087 0.935572 0.020 Uiso 1 1 calc R U . . .
C5 C 0.5179(2) 0.34154(11) 0.91291(15) 0.0137(3) Uani 1 1 d . . . . .
C6 C 0.6651(2) 0.37485(11) 0.95631(15) 0.0132(3) Uani 1 1 d . . . . .
C7 C 0.7894(2) 0.35454(11) 0.87843(15) 0.0125(3) Uani 1 1 d . . . . .
C8 C 0.7031(2) 0.31516(11) 0.78006(15) 0.0130(3) Uani 1 1 d . . . . .
C9 C 0.7906(2) 0.23511(11) 0.76547(16) 0.0152(4) Uani 1 1 d . . . . .
H9A H 0.746349 0.208130 0.697976 0.018 Uiso 1 1 calc R U . . .
H9B H 0.771224 0.199979 0.829322 0.018 Uiso 1 1 calc R U . . .
C10 C 0.9767(2) 0.24974(11) 0.75632(15) 0.0143(4) Uani 1 1 d . . . . .
C11 C 1.0281(2) 0.25230(12) 0.63762(16) 0.0178(4) Uani 1 1 d . . . . .
H11A H 1.005898 0.200383 0.602587 0.027 Uiso 1 1 calc R U . . .
H11B H 1.145703 0.264076 0.636020 0.027 Uiso 1 1 calc R U . . .
H11C H 0.966044 0.294078 0.597576 0.027 Uiso 1 1 calc R U . . .
C12 C 1.0742(3) 0.18651(12) 0.82279(16) 0.0199(4) Uani 1 1 d . . . . .
H12A H 1.040744 0.133020 0.797637 0.030 Uiso 1 1 calc R U . . .
H12B H 1.052590 0.192267 0.901250 0.030 Uiso 1 1 calc R U . . .
H12C H 1.191681 0.193798 0.812000 0.030 Uiso 1 1 calc R U . . .
C13 C 0.6930(2) 0.36574(11) 0.67630(15) 0.0133(3) Uani 1 1 d . . . . .
C14 C 0.7713(2) 0.43909(12) 0.66763(15) 0.0155(4) Uani 1 1 d . . . . .
H14 H 0.830143 0.460473 0.730078 0.019 Uiso 1 1 calc R U . . .
C15 C 0.7652(2) 0.48205(12) 0.56871(16) 0.0163(4) Uani 1 1 d . . . . .
H15 H 0.821127 0.531701 0.563758 0.020 Uiso 1 1 calc R U . . .
C16 C 0.6767(2) 0.45163(12) 0.47737(15) 0.0148(4) Uani 1 1 d . . . . .
C17 C 0.5948(2) 0.37839(12) 0.48587(15) 0.0150(4) Uani 1 1 d . . . . .
H17 H 0.532777 0.357867 0.424231 0.018 Uiso 1 1 calc R U . . .
C18 C 0.6040(2) 0.33586(11) 0.58359(15) 0.0147(4) Uani 1 1 d . . . . .
H18 H 0.549441 0.285830 0.588166 0.018 Uiso 1 1 calc R U . . .
C19 C 0.7513(3) 0.56137(13) 0.36460(17) 0.0201(4) Uani 1 1 d . . . . .
H19A H 0.727982 0.583014 0.290552 0.030 Uiso 1 1 calc R U . . .
H19B H 0.869065 0.550597 0.374544 0.030 Uiso 1 1 calc R U . . .
H19C H 0.718263 0.600309 0.419838 0.030 Uiso 1 1 calc R U . . .

loop_
_atom_site_aniso_label
_atom_site_aniso_U_11
_atom_site_aniso_U_22
_atom_site_aniso_U_33
_atom_site_aniso_U_23
_atom_site_aniso_U_13
_atom_site_aniso_U_12
Br1 0.01468(14) 0.01653(15) 0.01588(14) -0.00362(6) -0.00062(8) -0.00197(6)
O1 0.0110(6) 0.0181(6) 0.0161(6) -0.0020(5) 0.0002(5) -0.0037(5)
N1 0.0137(7) 0.0147(7) 0.0127(7) -0.0014(6) 0.0011(6) 0.0005(6)
C1 0.0126(8) 0.0137(8) 0.0146(8) 0.0025(7) -0.0015(6) 0.0004(6)
O2 0.0138(6) 0.0155(6) 0.0160(6) -0.0048(5) 0.0035(5) -0.0019(5)
C2 0.0159(9) 0.0155(8) 0.0163(8) 0.0007(7) 0.0024(7) 0.0010(7)
O3 0.0209(7) 0.0227(7) 0.0134(6) 0.0030(5) -0.0004(5) -0.0012(6)
C3 0.0140(9) 0.0193(9) 0.0213(9) 0.0035(7) 0.0041(7) 0.0020(7)
C4 0.0123(8) 0.0171(9) 0.0212(9) 0.0028(7) -0.0007(7) -0.0011(7)
C5 0.0138(8) 0.0119(8) 0.0152(8) 0.0026(6) -0.0016(7) -0.0005(7)
C6 0.0121(8) 0.0132(8) 0.0141(8) 0.0019(6) -0.0010(6) -0.0002(6)
C7 0.0138(8) 0.0113(8) 0.0125(8) 0.0006(6) -0.0009(6) 0.0005(6)
C8 0.0093(8) 0.0152(8) 0.0143(8) 0.0001(6) 0.0006(6) -0.0021(6)
C9 0.0154(8) 0.0122(8) 0.0178(8) -0.0001(7) -0.0002(7) -0.0014(7)
C10 0.0151(8) 0.0136(9) 0.0142(8) -0.0022(6) -0.0007(7) 0.0009(7)
C11 0.0192(9) 0.0190(9) 0.0153(9) -0.0009(7) 0.0011(7) 0.0000(7)
C12 0.0225(10) 0.0190(9) 0.0181(9) 0.0001(7) -0.0023(7) 0.0049(8)
C13 0.0116(8) 0.0146(8) 0.0135(8) -0.0006(6) -0.0007(6) 0.0020(6)
C14 0.0157(9) 0.0158(9) 0.0147(8) -0.0014(7) -0.0026(7) -0.0007(7)
C15 0.0159(9) 0.0144(8) 0.0185(9) 0.0004(7) -0.0013(7) -0.0023(7)
C16 0.0142(9) 0.0178(8) 0.0124(8) 0.0006(7) 0.0007(7) 0.0031(7)
C17 0.0129(8) 0.0182(9) 0.0137(8) -0.0030(7) -0.0018(6) 0.0015(7)
C18 0.0134(8) 0.0147(8) 0.0159(8) -0.0029(7) 0.0001(7) 0.0003(7)
C19 0.0196(9) 0.0213(10) 0.0195(9) 0.0052(8) 0.0023(7) 0.0013(8)

loop_
_atom_type_symbol
_atom_type_description
_atom_type_scat_dispersion_real
_atom_type_scat_dispersion_imag
_atom_type_scat_source
C C 0.0181 0.0091 'International Tables Vol C Tables 4.2.6.8 and 6.1.1.4'
H H 0.0000 0.0000 'International Tables Vol C Tables 4.2.6.8 and 6.1.1.4'
Br Br -0.6763 1.2805 'International Tables Vol C Tables 4.2.6.8 and 6.1.1.4'
N N 0.0311 0.0180 'International Tables Vol C Tables 4.2.6.8 and 6.1.1.4'
O O 0.0492 0.0322 'International Tables Vol C Tables 4.2.6.8 and 6.1.1.4'

loop_
_exptl_crystal_face_index_h
_exptl_crystal_face_index_k
_exptl_crystal_face_index_l
_exptl_crystal_face_perp_dist
0 -2 -1 0.1349
0 2 1 0.1980
0 1 -2 0.2029
-2 -1 -1 0.0664
1 1 0 0.0798
1 0 0 0.0552
1 -1 1 0.1848
0 1 -1 0.1843
0 2 -1 0.1847
-1 1 1 0.2557
0 -2 1 0.2301
1 0 -2 0.1717
0 1 0 0.1481
-2 0 -1 0.0675
1 -1 0 0.0467
1 1 1 0.1884
2 2 1 0.1310

loop_
_geom_angle_atom_site_label_1
_geom_angle_atom_site_label_2
_geom_angle_atom_site_label_3
_geom_angle
_geom_angle_site_symmetry_1
_geom_angle_site_symmetry_3
_geom_angle_publ_flag
C5 O1 C8 107.83(14) . . ?
C7 N1 O2 111.22(14) . . ?
C2 C1 Br1 119.84(14) . . ?
C6 C1 Br1 119.82(14) . . ?
C6 C1 C2 120.27(17) . . ?
N1 O2 C10 116.96(13) . . ?
C1 C2 H2 120.6 . . ?
C1 C2 C3 118.84(18) . . ?
C3 C2 H2 120.6 . . ?
C16 O3 C19 117.18(15) . . ?
C2 C3 H3 118.7 . . ?
C4 C3 C2 122.66(18) . . ?
C4 C3 H3 118.7 . . ?
C3 C4 H4 121.6 . . ?
C5 C4 C3 116.82(18) . . ?
C5 C4 H4 121.6 . . ?
O1 C5 C4 124.06(17) . . ?
O1 C5 C6 113.65(16) . . ?
C4 C5 C6 122.28(18) . . ?
C1 C6 C5 119.12(17) . . ?
C1 C6 C7 135.12(17) . . ?
C5 C6 C7 105.77(16) . . ?
N1 C7 C6 127.91(17) . . ?
N1 C7 C8 124.01(16) . . ?
C6 C7 C8 107.45(15) . . ?
O1 C8 C7 104.20(14) . . ?
O1 C8 C9 110.11(15) . . ?
O1 C8 C13 108.07(14) . . ?
C7 C8 C9 105.52(15) . . ?
C7 C8 C13 114.86(15) . . ?
C13 C8 C9 113.65(15) . . ?
C8 C9 H9A 109.8 . . ?
C8 C9 H9B 109.8 . . ?
C8 C9 C10 109.51(15) . . ?
H9A C9 H9B 108.2 . . ?
C10 C9 H9A 109.8 . . ?
C10 C9 H9B 109.8 . . ?
O2 C10 C9 112.21(14) . . ?
O2 C10 C11 102.82(15) . . ?
O2 C10 C12 107.75(15) . . ?
C11 C10 C9 112.53(15) . . ?
C11 C10 C12 111.18(16) . . ?
C12 C10 C9 110.08(16) . . ?
C10 C11 H11A 109.5 . . ?
C10 C11 H11B 109.5 . . ?
C10 C11 H11C 109.5 . . ?
H11A C11 H11B 109.5 . . ?
H11A C11 H11C 109.5 . . ?
H11B C11 H11C 109.5 . . ?
C10 C12 H12A 109.5 . . ?
C10 C12 H12B 109.5 . . ?
C10 C12 H12C 109.5 . . ?
H12A C12 H12B 109.5 . . ?
H12A C12 H12C 109.5 . . ?
H12B C12 H12C 109.5 . . ?
C14 C13 C8 123.10(16) . . ?
C14 C13 C18 118.52(17) . . ?
C18 C13 C8 118.36(17) . . ?
C13 C14 H14 119.4 . . ?
C13 C14 C15 121.23(17) . . ?
C15 C14 H14 119.4 . . ?
C14 C15 H15 120.2 . . ?
C16 C15 C14 119.62(18) . . ?
C16 C15 H15 120.2 . . ?
O3 C16 C15 124.46(18) . . ?
O3 C16 C17 115.97(17) . . ?
C15 C16 C17 119.57(18) . . ?
C16 C17 H17 119.9 . . ?
C18 C17 C16 120.25(17) . . ?
C18 C17 H17 119.9 . . ?
C13 C18 H18 119.6 . . ?
C17 C18 C13 120.79(18) . . ?
C17 C18 H18 119.6 . . ?
O3 C19 H19A 109.5 . . ?
O3 C19 H19B 109.5 . . ?
O3 C19 H19C 109.5 . . ?
H19A C19 H19B 109.5 . . ?
H19A C19 H19C 109.5 . . ?
H19B C19 H19C 109.5 . . ?

loop_
_geom_bond_atom_site_label_1
_geom_bond_atom_site_label_2
_geom_bond_distance
_geom_bond_site_symmetry_2
_geom_bond_publ_flag
Br1 C1 1.8872(19) . ?
O1 C5 1.368(2) . ?
O1 C8 1.473(2) . ?
N1 O2 1.4319(19) . ?
N1 C7 1.284(2) . ?
C1 C2 1.393(3) . ?
C1 C6 1.388(3) . ?
O2 C10 1.474(2) . ?
C2 H2 0.9500 . ?
C2 C3 1.400(3) . ?
O3 C16 1.362(2) . ?
O3 C19 1.429(3) . ?
C3 H3 0.9500 . ?
C3 C4 1.393(3) . ?
C4 H4 0.9500 . ?
C4 C5 1.388(3) . ?
C5 C6 1.407(3) . ?
C6 C7 1.454(3) . ?
C7 C8 1.512(2) . ?
C8 C9 1.530(3) . ?
C8 C13 1.516(2) . ?
C9 H9A 0.9900 . ?
C9 H9B 0.9900 . ?
C9 C10 1.546(3) . ?
C10 C11 1.517(3) . ?
C10 C12 1.533(3) . ?
C11 H11A 0.9800 . ?
C11 H11B 0.9800 . ?
C11 H11C 0.9800 . ?
C12 H12A 0.9800 . ?
C12 H12B 0.9800 . ?
C12 H12C 0.9800 . ?
C13 C14 1.389(3) . ?
C13 C18 1.406(2) . ?
C14 H14 0.9500 . ?
C14 C15 1.398(3) . ?
C15 H15 0.9500 . ?
C15 C16 1.394(3) . ?
C16 C17 1.400(3) . ?
C17 H17 0.9500 . ?
C17 C18 1.382(3) . ?
C18 H18 0.9500 . ?
C19 H19A 0.9800 . ?
C19 H19B 0.9800 . ?
C19 H19C 0.9800 . ?

loop_
_geom_torsion_atom_site_label_1
_geom_torsion_atom_site_label_2
_geom_torsion_atom_site_label_3
_geom_torsion_atom_site_label_4
_geom_torsion
_geom_torsion_site_symmetry_1
_geom_torsion_site_symmetry_2
_geom_torsion_site_symmetry_3
_geom_torsion_site_symmetry_4
_geom_torsion_publ_flag
Br1 C1 C2 C3 175.71(14) . . . . ?
Br1 C1 C6 C5 -175.67(13) . . . . ?
Br1 C1 C6 C7 4.3(3) . . . . ?
O1 C5 C6 C1 -179.67(16) . . . . ?
O1 C5 C6 C7 0.4(2) . . . . ?
O1 C8 C9 C10 -166.27(14) . . . . ?
O1 C8 C13 C14 122.32(18) . . . . ?
O1 C8 C13 C18 -59.5(2) . . . . ?
N1 O2 C10 C9 36.6(2) . . . . ?
N1 O2 C10 C11 157.79(14) . . . . ?
N1 O2 C10 C12 -84.70(18) . . . . ?
N1 C7 C8 O1 161.59(17) . . . . ?
N1 C7 C8 C9 45.6(2) . . . . ?
N1 C7 C8 C13 -80.4(2) . . . . ?
C1 C2 C3 C4 0.3(3) . . . . ?
C1 C6 C7 N1 15.1(4) . . . . ?
C1 C6 C7 C8 -173.8(2) . . . . ?
O2 N1 C7 C6 176.91(17) . . . . ?
O2 N1 C7 C8 7.1(2) . . . . ?
C2 C1 C6 C5 1.2(3) . . . . ?
C2 C1 C6 C7 -178.8(2) . . . . ?
C2 C3 C4 C5 0.5(3) . . . . ?
O3 C16 C17 C18 179.38(17) . . . . ?
C3 C4 C5 O1 178.75(17) . . . . ?
C3 C4 C5 C6 -0.5(3) . . . . ?
C4 C5 C6 C1 -0.4(3) . . . . ?
C4 C5 C6 C7 179.64(17) . . . . ?
C5 O1 C8 C7 10.17(18) . . . . ?
C5 O1 C8 C9 122.91(16) . . . . ?
C5 O1 C8 C13 -112.43(16) . . . . ?
C5 C6 C7 N1 -164.95(19) . . . . ?
C5 C6 C7 C8 6.2(2) . . . . ?
C6 C1 C2 C3 -1.2(3) . . . . ?
C6 C7 C8 O1 -9.98(19) . . . . ?
C6 C7 C8 C9 -125.98(16) . . . . ?
C6 C7 C8 C13 108.04(17) . . . . ?
C7 N1 O2 C10 -51.6(2) . . . . ?
C7 C8 C9 C10 -54.38(19) . . . . ?
C7 C8 C13 C14 6.5(3) . . . . ?
C7 C8 C13 C18 -175.32(16) . . . . ?
C8 O1 C5 C4 173.79(17) . . . . ?
C8 O1 C5 C6 -6.9(2) . . . . ?
C8 C9 C10 O2 18.4(2) . . . . ?
C8 C9 C10 C11 -96.97(18) . . . . ?
C8 C9 C10 C12 138.42(16) . . . . ?
C8 C13 C14 C15 176.95(18) . . . . ?
C8 C13 C18 C17 -178.10(17) . . . . ?
C9 C8 C13 C14 -115.2(2) . . . . ?
C9 C8 C13 C18 63.0(2) . . . . ?
C13 C8 C9 C10 72.34(19) . . . . ?
C13 C14 C15 C16 1.1(3) . . . . ?
C14 C13 C18 C17 0.2(3) . . . . ?
C14 C15 C16 O3 179.53(18) . . . . ?
C14 C15 C16 C17 0.0(3) . . . . ?
C15 C16 C17 C18 -1.1(3) . . . . ?
C16 C17 C18 C13 1.0(3) . . . . ?
C18 C13 C14 C15 -1.2(3) . . . . ?
C19 O3 C16 C15 3.8(3) . . . . ?
C19 O3 C16 C17 -176.64(17) . . . . ?

loop_
_exptl_oxdiff_crystal_face_indexfrac_h
_exptl_oxdiff_crystal_face_indexfrac_k
_exptl_oxdiff_crystal_face_indexfrac_l
_exptl_oxdiff_crystal_face_x
_exptl_oxdiff_crystal_face_y
_exptl_oxdiff_crystal_face_z
0.0000 -2.0000 -1.0000 0.1294 -0.1827 0.0003
-0.0000 2.0000 1.0000 -0.1294 0.1827 -0.0003
-0.0000 1.0000 -2.0000 0.1282 0.0073 0.2378
-2.0000 -1.0000 -1.0000 0.3929 0.0862 -0.0981
1.0000 1.0000 -0.0000 -0.1709 -0.0226 0.1204
1.0000 0.0000 0.0000 -0.1448 -0.0972 0.0729
1.0000 -1.0000 1.0000 -0.1959 -0.1381 -0.0697
-0.0000 1.0000 -1.0000 0.0511 0.0410 0.1426
-0.0000 2.0000 -1.0000 0.0250 0.1155 0.1900
-1.0000 1.0000 1.0000 0.0415 0.2054 -0.1207
0.0000 -2.0000 1.0000 -0.0250 -0.1155 -0.1900
1.0000 0.0000 -2.0000 0.0095 -0.1644 0.2633
-0.0000 1.0000 -0.0000 -0.0261 0.0746 0.0474
-2.0000 0.0000 -1.0000 0.3668 0.1608 -0.0507
1.0000 -1.0000 0.0000 -0.1187 -0.1717 0.0255
1.0000 1.0000 1.0000 -0.2481 0.0110 0.0252
2.0000 2.0000 1.0000 -0.4190 -0.0116 0.1456
